data_1550854
loop_
_publ_author_name
'Arrowsmith, Merle'
'Schweizer, Julia I.'
'Heinz, Myron'
'H\"arterich, Marcel'
'Krummenacher, Ivo'
'Holthausen, Max C.'
'Braunschweig, Holger'

_publ_section_title
;
 Synthesis and reduction chemistry of mixed-Lewis-base-stabilised
 chloroborylenes
;
_journal_issue 19
_journal_name_full 'Chemical Science'
_journal_page_first 5095
_journal_page_last 5103
_journal_paper_doi 10.1039/C9SC01039D
_journal_volume 10
_journal_year 2019
_chemical_formula_moiety 'C40 H62 B Cl N2, C7 H8'
_chemical_formula_sum 'C47 H70 B Cl N2'
_chemical_formula_weight 709.31
_space_group_crystal_system monoclinic
_space_group_IT_number 15
_space_group_name_Hall '-C 2yc'
_space_group_name_H-M_alt 'C 1 2/c 1'
_symmetry_space_group_name_Hall '-C 2yc'
_symmetry_space_group_name_H-M 'C 1 2/c 1'
_atom_sites_solution_hydrogens geom
_atom_sites_solution_primary dual
_atom_sites_solution_secondary difmap
_audit_creation_method SHELXL-2014/7
_audit_update_record
;
2019-01-25 deposited with the CCDC.    2019-04-08 downloaded from the CCDC.
;
_cell_angle_alpha 90
_cell_angle_beta 98.624(3)
_cell_angle_gamma 90
_cell_formula_units_Z 4
_cell_length_a 12.9399(13)
_cell_length_b 14.8972(14)
_cell_length_c 21.640(2)
_cell_measurement_reflns_used 4380
_cell_measurement_temperature 103(2)
_cell_measurement_theta_max 26.34
_cell_measurement_theta_min 2.20
_cell_volume 4124.3(7)
_computing_cell_refinement 'Saint+ ver. V8.34A (Bruker AXS)'
_computing_data_collection 'APEX2 ver. 2014.9 (Bruker AXS)'
_computing_data_reduction 'Saint+ ver. V8.34A (Bruker AXS)'
_computing_molecular_graphics 'ShelXLe (Huebschle et all, 2011)'
_computing_publication_material 'SHELXL-2014/7 (Sheldrick, 2014)'
_computing_structure_refinement 'SHELXL-2014/7 (Sheldrick, 2014)'
_computing_structure_solution 'SHELXT (Sheldrick, 2014)'
_diffrn_ambient_temperature 103(2)
_diffrn_detector 'CCD area detector (Apex2)'
_diffrn_detector_area_resol_mean 8.333
_diffrn_measured_fraction_theta_full 1.000
_diffrn_measured_fraction_theta_max 0.998
_diffrn_measurement_device_type 'Bruker X8-APEX II'
_diffrn_measurement_method '\f and \w scans'
_diffrn_radiation_monochromator 'multi-layer mirror'
_diffrn_radiation_type MoK\a
_diffrn_radiation_wavelength 0.71073
_diffrn_reflns_av_R_equivalents 0.0644
_diffrn_reflns_av_unetI/netI 0.0577
_diffrn_reflns_Laue_measured_fraction_full 1.000
_diffrn_reflns_Laue_measured_fraction_max 0.998
_diffrn_reflns_limit_h_max 15
_diffrn_reflns_limit_h_min -16
_diffrn_reflns_limit_k_max 17
_diffrn_reflns_limit_k_min -18
_diffrn_reflns_limit_l_max 26
_diffrn_reflns_limit_l_min -21
_diffrn_reflns_number 20660
_diffrn_reflns_point_group_measured_fraction_full 1.000
_diffrn_reflns_point_group_measured_fraction_max 0.998
_diffrn_reflns_theta_full 26.000
_diffrn_reflns_theta_max 26.071
_diffrn_reflns_theta_min 1.904
_diffrn_source 'rotating-anode (Nonius FR-591)'
_exptl_absorpt_coefficient_mu 0.127
_exptl_absorpt_correction_T_max 1.0000
_exptl_absorpt_correction_T_min 0.8449
_exptl_absorpt_correction_type analytical
_exptl_absorpt_process_details 'SadAbs 2014/4 (Bruker AXS)'
_exptl_crystal_colour purple
_exptl_crystal_density_diffrn 1.142
_exptl_crystal_description block
_exptl_crystal_F_000 1552
_exptl_crystal_size_max 0.323
_exptl_crystal_size_mid 0.158
_exptl_crystal_size_min 0.138
_refine_diff_density_max 0.265
_refine_diff_density_min -0.366
_refine_diff_density_rms 0.049
_refine_ls_extinction_method none
_refine_ls_goodness_of_fit_ref 1.035
_refine_ls_hydrogen_treatment constr
_refine_ls_matrix_type full
_refine_ls_number_parameters 272
_refine_ls_number_reflns 4085
_refine_ls_number_restraints 0
_refine_ls_restrained_S_all 1.035
_refine_ls_R_factor_all 0.0746
_refine_ls_R_factor_gt 0.0440
_refine_ls_shift/su_max 0.000
_refine_ls_shift/su_mean 0.000
_refine_ls_structure_factor_coef Fsqd
_refine_ls_weighting_details 'w=1/[\s^2^(Fo^2^)+(0.0332P)^2^+4.3455P] where P=(Fo^2^+2Fc^2^)/3'
_refine_ls_weighting_scheme calc
_refine_ls_wR_factor_gt 0.0917
_refine_ls_wR_factor_ref 0.1051
_reflns_Friedel_coverage 0.000
_reflns_number_gt 3003
_reflns_number_total 4085
_reflns_threshold_expression 'I > 2\s(I)'
_cod_data_source_file c9sc01039d2.cif
_cod_data_source_block final_a_CCDC3
_cod_original_cell_volume 4124.4(7)
_cod_database_code 1550854
_shelx_shelxl_version_number 2014/7
_shelx_space_group_comment
;
The symmetry employed for this shelxl refinement is uniquely defined
by the following loop, which should always be used as a source of
symmetry information in preference to the above space-group names.
They are only intended as comments.
;
_shelx_estimated_absorpt_t_min 0.964
_shelx_estimated_absorpt_t_max 0.981

loop_
_space_group_symop_operation_xyz
'x, y, z'
'-x, y, -z+1/2'
'x+1/2, y+1/2, z'
'-x+1/2, y+1/2, -z+1/2'
'-x, -y, -z'
'x, -y, z-1/2'
'-x+1/2, -y+1/2, -z'
'x+1/2, -y+1/2, z-1/2'

loop_
_atom_site_label
_atom_site_type_symbol
_atom_site_fract_x
_atom_site_fract_y
_atom_site_fract_z
_atom_site_U_iso_or_equiv
_atom_site_adp_type
_atom_site_occupancy
_atom_site_site_symmetry_order
_atom_site_calc_flag
_atom_site_refinement_flags_posn
_atom_site_refinement_flags_adp
_atom_site_refinement_flags_occupancy
_atom_site_disorder_assembly
_atom_site_disorder_group
Cl1 Cl 0.5000 0.18676(4) 0.2500 0.01616(15) Uani 1 2 d S T P . .
N1 N 0.49777(10) 0.30324(9) 0.36928(7) 0.0129(3) Uani 1 1 d . . . . .
B1 B 0.5000 0.31046(19) 0.2500 0.0147(6) Uani 1 2 d S T P . .
C1 C 0.48663(12) 0.35065(11) 0.31338(8) 0.0133(4) Uani 1 1 d . . . . .
C2 C 0.43693(13) 0.44237(12) 0.32686(8) 0.0170(4) Uani 1 1 d . . . . .
C3 C 0.33634(14) 0.45884(13) 0.28079(9) 0.0235(4) Uani 1 1 d . . . . .
H3A H 0.3054 0.5162 0.2905 0.035 Uiso 1 1 calc R U . . .
H3B H 0.2866 0.4102 0.2844 0.035 Uiso 1 1 calc R U . . .
H3C H 0.3528 0.4606 0.2381 0.035 Uiso 1 1 calc R U . . .
C5 C 0.40732(14) 0.42934(12) 0.39210(8) 0.0186(4) Uani 1 1 d . . . . .
H5A H 0.4141 0.4866 0.4155 0.022 Uiso 1 1 calc R U . . .
H5B H 0.3342 0.4081 0.3891 0.022 Uiso 1 1 calc R U . . .
C4 C 0.50967(15) 0.52491(13) 0.33018(9) 0.0252(5) Uani 1 1 d . . . . .
H4A H 0.4706 0.5788 0.3384 0.038 Uiso 1 1 calc R U . . .
H4B H 0.5362 0.5318 0.2903 0.038 Uiso 1 1 calc R U . . .
H4C H 0.5685 0.5165 0.3639 0.038 Uiso 1 1 calc R U . . .
C7 C 0.43249(15) 0.31148(13) 0.47505(9) 0.0238(4) Uani 1 1 d . . . . .
H7A H 0.4276 0.3526 0.5098 0.036 Uiso 1 1 calc R U . . .
H7B H 0.4759 0.2598 0.4902 0.036 Uiso 1 1 calc R U . . .
H7C H 0.3624 0.2907 0.4574 0.036 Uiso 1 1 calc R U . . .
C6 C 0.48170(13) 0.36013(12) 0.42467(8) 0.0169(4) Uani 1 1 d . . . . .
C9 C 0.55143(13) 0.21864(11) 0.38355(8) 0.0131(4) Uani 1 1 d . . . . .
C8 C 0.58668(14) 0.39740(13) 0.45698(9) 0.0230(4) Uani 1 1 d . . . . .
H8A H 0.5742 0.4415 0.4886 0.034 Uiso 1 1 calc R U . . .
H8B H 0.6234 0.4263 0.4259 0.034 Uiso 1 1 calc R U . . .
H8C H 0.6294 0.3482 0.4771 0.034 Uiso 1 1 calc R U . . .
C10 C 0.49322(13) 0.14344(12) 0.39839(8) 0.0155(4) Uani 1 1 d . . . . .
C11 C 0.37386(13) 0.14104(13) 0.38975(9) 0.0195(4) Uani 1 1 d . . . . .
H11 H 0.3475 0.2035 0.3809 0.023 Uiso 1 1 calc R U . . .
C12 C 0.32857(15) 0.08116(14) 0.33460(9) 0.0254(5) Uani 1 1 d . . . . .
H12A H 0.2521 0.0824 0.3298 0.038 Uiso 1 1 calc R U . . .
H12B H 0.3532 0.0194 0.3425 0.038 Uiso 1 1 calc R U . . .
H12C H 0.3515 0.1034 0.2962 0.038 Uiso 1 1 calc R U . . .
C13 C 0.33170(15) 0.10711(14) 0.44816(10) 0.0275(5) Uani 1 1 d . . . . .
H13A H 0.2560 0.1169 0.4432 0.041 Uiso 1 1 calc R U . . .
H13B H 0.3656 0.1399 0.4849 0.041 Uiso 1 1 calc R U . . .
H13C H 0.3465 0.0428 0.4536 0.041 Uiso 1 1 calc R U . . .
C14 C 0.54695(14) 0.06548(12) 0.41802(8) 0.0195(4) Uani 1 1 d . . . . .
H14 H 0.5091 0.0150 0.4295 0.023 Uiso 1 1 calc R U . . .
C15 C 0.65407(14) 0.05940(13) 0.42131(9) 0.0211(4) Uani 1 1 d . . . . .
H15 H 0.6895 0.0056 0.4353 0.025 Uiso 1 1 calc R U . . .
C16 C 0.70913(14) 0.13197(12) 0.40413(8) 0.0181(4) Uani 1 1 d . . . . .
H16 H 0.7825 0.1267 0.4050 0.022 Uiso 1 1 calc R U . . .
C17 C 0.66023(13) 0.21287(12) 0.38544(8) 0.0145(4) Uani 1 1 d . . . . .
C18 C 0.72786(13) 0.28746(12) 0.36483(9) 0.0174(4) Uani 1 1 d . . . . .
H18 H 0.6834 0.3423 0.3561 0.021 Uiso 1 1 calc R U . . .
C19 C 0.82083(14) 0.31127(14) 0.41497(9) 0.0243(4) Uani 1 1 d . . . . .
H19A H 0.8572 0.3637 0.4014 0.036 Uiso 1 1 calc R U . . .
H19B H 0.8691 0.2603 0.4211 0.036 Uiso 1 1 calc R U . . .
H19C H 0.7954 0.3250 0.4544 0.036 Uiso 1 1 calc R U . . .
C20 C 0.76849(14) 0.26101(13) 0.30456(9) 0.0222(4) Uani 1 1 d . . . . .
H20A H 0.8109 0.3100 0.2915 0.033 Uiso 1 1 calc R U . . .
H20B H 0.7092 0.2494 0.2717 0.033 Uiso 1 1 calc R U . . .
H20C H 0.8114 0.2067 0.3119 0.033 Uiso 1 1 calc R U . . .
C21 C 1.1010(4) 0.2955(3) 0.3515(2) 0.0373(11) Uani 0.5 1 d . . P A -1
H21A H 1.1175 0.3499 0.3765 0.056 Uiso 0.5 1 calc R U P A -1
H21B H 1.1660 0.2663 0.3443 0.056 Uiso 0.5 1 calc R U P A -1
H21C H 1.0608 0.2542 0.3740 0.056 Uiso 0.5 1 calc R U P A -1
C22 C 1.0377(3) 0.3200(4) 0.2900(2) 0.0242(10) Uani 0.5 1 d . . P A -1
C23 C 1.002(3) 0.2533(2) 0.248(2) 0.024(2) Uani 0.5 1 d . . P A -1
H23 H 1.0173 0.1923 0.2581 0.028 Uiso 0.5 1 calc R U P A -1
C24 C 0.9425(4) 0.2748(4) 0.1908(3) 0.0258(10) Uani 0.5 1 d . . P A -1
H24 H 0.9158 0.2284 0.1627 0.031 Uiso 0.5 1 calc R U P A -1
C25 C 0.9226(3) 0.3632(3) 0.1749(2) 0.0285(10) Uani 0.5 1 d . . P A -1
H25 H 0.8824 0.3780 0.1358 0.034 Uiso 0.5 1 calc R U P A -1
C26 C 0.9615(12) 0.4303(8) 0.2160(7) 0.028(2) Uani 0.5 1 d . . P A -1
H26 H 0.9491 0.4914 0.2048 0.034 Uiso 0.5 1 calc R U P A -1
C27 C 1.0185(12) 0.4085(7) 0.2735(8) 0.029(2) Uani 0.5 1 d . . P A -1
H27 H 1.0444 0.4549 0.3018 0.035 Uiso 0.5 1 calc R U P A -1

loop_
_atom_site_aniso_label
_atom_site_aniso_U_11
_atom_site_aniso_U_22
_atom_site_aniso_U_33
_atom_site_aniso_U_23
_atom_site_aniso_U_13
_atom_site_aniso_U_12
Cl1 0.0221(3) 0.0088(3) 0.0175(3) 0.000 0.0029(2) 0.000
N1 0.0133(7) 0.0109(8) 0.0145(8) -0.0004(6) 0.0019(6) 0.0024(6)
B1 0.0113(13) 0.0110(14) 0.0214(16) 0.000 0.0012(11) 0.000
C1 0.0095(8) 0.0109(9) 0.0186(10) 0.0001(7) -0.0005(7) -0.0004(7)
C2 0.0199(9) 0.0119(9) 0.0185(10) -0.0011(7) 0.0009(7) 0.0043(7)
C3 0.0246(10) 0.0206(11) 0.0238(11) -0.0029(8) -0.0011(8) 0.0114(8)
C5 0.0175(9) 0.0174(10) 0.0206(10) -0.0036(8) 0.0014(7) 0.0046(7)
C4 0.0340(11) 0.0140(10) 0.0274(12) -0.0031(8) 0.0039(9) -0.0005(8)
C7 0.0311(10) 0.0228(11) 0.0192(10) -0.0021(8) 0.0091(8) 0.0060(9)
C6 0.0188(9) 0.0154(10) 0.0166(10) -0.0040(7) 0.0033(7) 0.0047(7)
C9 0.0147(8) 0.0114(9) 0.0134(9) -0.0007(7) 0.0026(7) 0.0032(7)
C8 0.0241(10) 0.0225(11) 0.0206(11) -0.0080(8) -0.0025(8) 0.0050(8)
C10 0.0172(9) 0.0164(10) 0.0135(9) -0.0008(7) 0.0041(7) 0.0003(7)
C11 0.0163(9) 0.0184(10) 0.0244(11) 0.0021(8) 0.0052(7) -0.0023(8)
C12 0.0202(10) 0.0262(12) 0.0295(12) 0.0001(9) 0.0025(8) -0.0083(8)
C13 0.0237(10) 0.0298(12) 0.0311(12) 0.0037(9) 0.0108(8) -0.0031(9)
C14 0.0244(10) 0.0140(10) 0.0208(10) 0.0030(8) 0.0053(8) -0.0018(8)
C15 0.0256(10) 0.0154(10) 0.0222(11) 0.0030(8) 0.0031(8) 0.0059(8)
C16 0.0152(9) 0.0192(10) 0.0197(10) -0.0006(8) 0.0026(7) 0.0062(8)
C17 0.0158(8) 0.0142(9) 0.0134(9) -0.0023(7) 0.0016(7) 0.0008(7)
C18 0.0123(8) 0.0170(10) 0.0230(10) 0.0019(8) 0.0027(7) 0.0012(7)
C19 0.0169(9) 0.0254(11) 0.0293(11) 0.0006(9) -0.0009(8) -0.0031(8)
C20 0.0161(9) 0.0245(11) 0.0272(11) 0.0055(8) 0.0072(8) 0.0016(8)
C21 0.032(2) 0.037(3) 0.044(3) 0.003(2) 0.008(2) 0.002(2)
C22 0.017(2) 0.022(3) 0.036(3) 0.004(2) 0.012(2) 0.002(2)
C23 0.022(3) 0.0147(17) 0.038(4) -0.004(10) 0.016(3) 0.010(11)
C24 0.022(2) 0.025(3) 0.032(3) -0.002(2) 0.011(2) -0.004(2)
C25 0.029(2) 0.024(3) 0.034(3) 0.002(2) 0.0090(19) 0.003(2)
C26 0.039(6) 0.012(4) 0.036(5) -0.001(4) 0.017(4) 0.000(4)
C27 0.032(6) 0.017(5) 0.041(5) -0.005(3) 0.013(4) 0.000(4)

loop_
_atom_type_symbol
_atom_type_description
_atom_type_scat_dispersion_real
_atom_type_scat_dispersion_imag
_atom_type_scat_source
C C 0.0033 0.0016 'International Tables Vol C Tables 4.2.6.8 and 6.1.1.4'
H H 0.0000 0.0000 'International Tables Vol C Tables 4.2.6.8 and 6.1.1.4'
B B 0.0013 0.0007 'International Tables Vol C Tables 4.2.6.8 and 6.1.1.4'
N N 0.0061 0.0033 'International Tables Vol C Tables 4.2.6.8 and 6.1.1.4'
Cl Cl 0.1484 0.1585 'International Tables Vol C Tables 4.2.6.8 and 6.1.1.4'

loop_
_exptl_crystal_face_index_h
_exptl_crystal_face_index_k
_exptl_crystal_face_index_l
_exptl_crystal_face_perp_dist
2.00 -1.00 2.00 0.0310
2.00 -1.00 1.00 0.0150
1.00 -1.00 1.00 0.0270
0.00 1.00 -1.00 0.0890
0.00 -1.00 1.00 0.0670
1.00 -2.00 1.00 0.0360
0.00 -2.00 1.00 0.0650
-2.00 1.00 2.00 0.1590
2.00 -1.00 -2.00 0.0100
1.00 2.00 -2.00 0.0580
-1.00 -2.00 2.00 0.0970
-1.00 -1.00 2.00 0.1130
0.00 1.00 1.00 0.1340
0.00 -1.00 -1.00 0.0270
-1.00 -2.00 -1.00 0.0550
0.00 0.00 -1.00 0.0010
0.00 0.00 1.00 0.1060
-2.00 -1.00 -2.00 0.0710
-2.00 2.00 -1.00 0.1200
-1.00 2.00 1.00 0.1230
1.00 1.00 1.00 0.0720

loop_
_geom_angle_atom_site_label_1
_geom_angle_atom_site_label_2
_geom_angle_atom_site_label_3
_geom_angle
_geom_angle_site_symmetry_1
_geom_angle_site_symmetry_3
C1 N1 C9 127.67(14) . .
C1 N1 C6 113.44(14) . .
C9 N1 C6 115.98(13) . .
C1 B1 C1 133.9(2) . 2_655
C1 B1 Cl1 113.04(12) . .
C1 B1 Cl1 113.03(12) 2_655 .
N1 C1 B1 124.80(16) . .
N1 C1 C2 105.96(14) . .
B1 C1 C2 128.10(16) . .
C5 C2 C3 108.31(15) . .
C5 C2 C4 107.06(15) . .
C3 C2 C4 110.76(15) . .
C5 C2 C1 103.25(14) . .
C3 C2 C1 110.64(14) . .
C4 C2 C1 116.22(15) . .
C2 C3 H3A 109.5 . .
C2 C3 H3B 109.5 . .
H3A C3 H3B 109.5 . .
C2 C3 H3C 109.5 . .
H3A C3 H3C 109.5 . .
H3B C3 H3C 109.5 . .
C6 C5 C2 106.67(14) . .
C6 C5 H5A 110.4 . .
C2 C5 H5A 110.4 . .
C6 C5 H5B 110.4 . .
C2 C5 H5B 110.4 . .
H5A C5 H5B 108.6 . .
C2 C4 H4A 109.5 . .
C2 C4 H4B 109.5 . .
H4A C4 H4B 109.5 . .
C2 C4 H4C 109.5 . .
H4A C4 H4C 109.5 . .
H4B C4 H4C 109.5 . .
C6 C7 H7A 109.5 . .
C6 C7 H7B 109.5 . .
H7A C7 H7B 109.5 . .
C6 C7 H7C 109.5 . .
H7A C7 H7C 109.5 . .
H7B C7 H7C 109.5 . .
N1 C6 C5 99.61(13) . .
N1 C6 C7 115.04(15) . .
C5 C6 C7 110.64(15) . .
N1 C6 C8 110.32(14) . .
C5 C6 C8 115.08(15) . .
C7 C6 C8 106.37(15) . .
C17 C9 C10 120.71(16) . .
C17 C9 N1 120.35(15) . .
C10 C9 N1 118.87(15) . .
C6 C8 H8A 109.5 . .
C6 C8 H8B 109.5 . .
H8A C8 H8B 109.5 . .
C6 C8 H8C 109.5 . .
H8A C8 H8C 109.5 . .
H8B C8 H8C 109.5 . .
C14 C10 C9 118.26(16) . .
C14 C10 C11 117.97(16) . .
C9 C10 C11 123.64(16) . .
C10 C11 C12 111.71(15) . .
C10 C11 C13 112.60(15) . .
C12 C11 C13 107.91(15) . .
C10 C11 H11 108.2 . .
C12 C11 H11 108.2 . .
C13 C11 H11 108.2 . .
C11 C12 H12A 109.5 . .
C11 C12 H12B 109.5 . .
H12A C12 H12B 109.5 . .
C11 C12 H12C 109.5 . .
H12A C12 H12C 109.5 . .
H12B C12 H12C 109.5 . .
C11 C13 H13A 109.5 . .
C11 C13 H13B 109.5 . .
H13A C13 H13B 109.5 . .
C11 C13 H13C 109.5 . .
H13A C13 H13C 109.5 . .
H13B C13 H13C 109.5 . .
C15 C14 C10 121.61(17) . .
C15 C14 H14 119.2 . .
C10 C14 H14 119.2 . .
C16 C15 C14 119.41(17) . .
C16 C15 H15 120.3 . .
C14 C15 H15 120.3 . .
C15 C16 C17 121.82(16) . .
C15 C16 H16 119.1 . .
C17 C16 H16 119.1 . .
C16 C17 C9 118.10(16) . .
C16 C17 C18 117.44(15) . .
C9 C17 C18 124.37(15) . .
C17 C18 C20 110.38(15) . .
C17 C18 C19 112.66(15) . .
C20 C18 C19 109.21(15) . .
C17 C18 H18 108.2 . .
C20 C18 H18 108.2 . .
C19 C18 H18 108.2 . .
C18 C19 H19A 109.5 . .
C18 C19 H19B 109.5 . .
H19A C19 H19B 109.5 . .
C18 C19 H19C 109.5 . .
H19A C19 H19C 109.5 . .
H19B C19 H19C 109.5 . .
C18 C20 H20A 109.5 . .
C18 C20 H20B 109.5 . .
H20A C20 H20B 109.5 . .
C18 C20 H20C 109.5 . .
H20A C20 H20C 109.5 . .
H20B C20 H20C 109.5 . .
C22 C21 H21A 109.5 . .
C22 C21 H21B 109.5 . .
H21A C21 H21B 109.5 . .
C22 C21 H21C 109.5 . .
H21A C21 H21C 109.5 . .
H21B C21 H21C 109.5 . .
C27 C22 C23 119.2(13) . .
C27 C22 C21 121.0(7) . .
C23 C22 C21 119.8(13) . .
C22 C23 C24 120.5(9) . .
C22 C23 H23 119.7 . .
C24 C23 H23 119.7 . .
C25 C24 C23 120.0(7) . .
C25 C24 H24 120.0 . .
C23 C24 H24 120.0 . .
C24 C25 C26 119.7(6) . .
C24 C25 H25 120.2 . .
C26 C25 H25 120.2 . .
C25 C26 C27 120.2(10) . .
C25 C26 H26 119.9 . .
C27 C26 H26 119.9 . .
C22 C27 C26 120.4(8) . .
C22 C27 H27 119.8 . .
C26 C27 H27 119.8 . .

loop_
_geom_bond_atom_site_label_1
_geom_bond_atom_site_label_2
_geom_bond_distance
_geom_bond_site_symmetry_2
Cl1 B1 1.843(3) .
N1 C1 1.389(2) .
N1 C9 1.450(2) .
N1 C6 1.507(2) .
B1 C1 1.530(2) .
B1 C1 1.530(2) 2_655
C1 C2 1.556(2) .
C2 C5 1.530(3) .
C2 C3 1.536(2) .
C2 C4 1.544(3) .
C3 H3A 0.9800 .
C3 H3B 0.9800 .
C3 H3C 0.9800 .
C5 C6 1.511(2) .
C5 H5A 0.9900 .
C5 H5B 0.9900 .
C4 H4A 0.9800 .
C4 H4B 0.9800 .
C4 H4C 0.9800 .
C7 C6 1.526(3) .
C7 H7A 0.9800 .
C7 H7B 0.9800 .
C7 H7C 0.9800 .
C6 C8 1.535(2) .
C9 C17 1.405(2) .
C9 C10 1.414(2) .
C8 H8A 0.9800 .
C8 H8B 0.9800 .
C8 H8C 0.9800 .
C10 C14 1.387(3) .
C10 C11 1.528(2) .
C11 C12 1.534(3) .
C11 C13 1.536(3) .
C11 H11 1.0000 .
C12 H12A 0.9800 .
C12 H12B 0.9800 .
C12 H12C 0.9800 .
C13 H13A 0.9800 .
C13 H13B 0.9800 .
C13 H13C 0.9800 .
C14 C15 1.380(3) .
C14 H14 0.9500 .
C15 C16 1.376(3) .
C15 H15 0.9500 .
C16 C17 1.393(2) .
C16 H16 0.9500 .
C17 C18 1.522(2) .
C18 C20 1.529(3) .
C18 C19 1.536(2) .
C18 H18 1.0000 .
C19 H19A 0.9800 .
C19 H19B 0.9800 .
C19 H19C 0.9800 .
C20 H20A 0.9800 .
C20 H20B 0.9800 .
C20 H20C 0.9800 .
C21 C22 1.500(7) .
C21 H21A 0.9800 .
C21 H21B 0.9800 .
C21 H21C 0.9800 .
C22 C27 1.379(15) .
C22 C23 1.38(3) .
C23 C24 1.39(4) .
C23 H23 0.9500 .
C24 C25 1.375(7) .
C24 H24 0.9500 .
C25 C26 1.382(17) .
C25 H25 0.9500 .
C26 C27 1.387(9) .
C26 H26 0.9500 .
C27 H27 0.9500 .

loop_
_geom_torsion_atom_site_label_1
_geom_torsion_atom_site_label_2
_geom_torsion_atom_site_label_3
_geom_torsion_atom_site_label_4
_geom_torsion
_geom_torsion_site_symmetry_1
C9 N1 C1 B1 19.4(2) .
C6 N1 C1 B1 179.15(12) .
C9 N1 C1 C2 -171.97(15) .
C6 N1 C1 C2 -12.25(17) .
C1 B1 C1 N1 -165.49(16) 2_655
Cl1 B1 C1 N1 14.51(16) .
C1 B1 C1 C2 28.48(14) 2_655
Cl1 B1 C1 C2 -151.52(14) .
N1 C1 C2 C5 -9.34(17) .
B1 C1 C2 C5 158.76(15) .
N1 C1 C2 C3 -125.03(16) .
B1 C1 C2 C3 43.1(2) .
N1 C1 C2 C4 107.53(17) .
B1 C1 C2 C4 -84.4(2) .
C3 C2 C5 C6 144.48(15) .
C4 C2 C5 C6 -96.04(17) .
C1 C2 C5 C6 27.13(18) .
C1 N1 C6 C5 28.50(17) .
C9 N1 C6 C5 -169.27(14) .
C1 N1 C6 C7 146.77(15) .
C9 N1 C6 C7 -50.99(19) .
C1 N1 C6 C8 -92.91(17) .
C9 N1 C6 C8 69.33(19) .
C2 C5 C6 N1 -32.81(17) .
C2 C5 C6 C7 -154.31(15) .
C2 C5 C6 C8 85.10(18) .
C1 N1 C9 C17 65.8(2) .
C6 N1 C9 C17 -93.46(19) .
C1 N1 C9 C10 -117.15(19) .
C6 N1 C9 C10 83.56(19) .
C17 C9 C10 C14 3.4(3) .
N1 C9 C10 C14 -173.64(15) .
C17 C9 C10 C11 -172.26(16) .
N1 C9 C10 C11 10.7(3) .
C14 C10 C11 C12 -68.1(2) .
C9 C10 C11 C12 107.6(2) .
C14 C10 C11 C13 53.6(2) .
C9 C10 C11 C13 -130.80(18) .
C9 C10 C14 C15 -2.1(3) .
C11 C10 C14 C15 173.80(17) .
C10 C14 C15 C16 -0.7(3) .
C14 C15 C16 C17 2.2(3) .
C15 C16 C17 C9 -0.9(3) .
C15 C16 C17 C18 -177.50(17) .
C10 C9 C17 C16 -1.9(3) .
N1 C9 C17 C16 175.07(15) .
C10 C9 C17 C18 174.39(16) .
N1 C9 C17 C18 -8.6(3) .
C16 C17 C18 C20 66.2(2) .
C9 C17 C18 C20 -110.07(19) .
C16 C17 C18 C19 -56.1(2) .
C9 C17 C18 C19 127.55(18) .
C27 C22 C23 C24 -3(4) .
C21 C22 C23 C24 180(2) .
C22 C23 C24 C25 2(4) .
C23 C24 C25 C26 0(2) .
C24 C25 C26 C27 -1.2(11) .
C23 C22 C27 C26 1(2) .
C21 C22 C27 C26 178.8(4) .
C25 C26 C27 C22 0.6(6) .
